data_4111475
loop_
_publ_author_name
'Ting Bin Wen'
'Wai Yiu Hung'
'Herman H. Y. Sung'
'Ian D. Williams'
'Guochen Jia'

_publ_section_title
;
 Syntheses of Metallabenzynes from an Allenylcarbene Complex
;
_journal_name_full 'Journal of the American Chemical Society'
_journal_page_first 2856
_journal_page_last 2857
_journal_paper_doi 10.1021/ja0429061
_journal_volume 127
_journal_year 2005
_chemical_formula_moiety 'C52 H42 Cl2 Os P2, C7 H8'
_chemical_formula_sum 'C59 H50 Cl2 Os P2'
_chemical_formula_weight 1082.03
_chemical_name_systematic
; 
 ? 
;
_space_group_IT_number 61
_symmetry_cell_setting orthorhombic
_symmetry_space_group_name_Hall '-P 2ac 2ab'
_symmetry_space_group_name_H-M 'P b c a'
_atom_sites_solution_hydrogens geom
_atom_sites_solution_primary direct
_atom_sites_solution_secondary difmap
_audit_creation_method SHELXL-97
_cell_angle_alpha 90.00
_cell_angle_beta 90.00
_cell_angle_gamma 90.00
_cell_formula_units_Z 8
_cell_length_a 11.1540(10)
_cell_length_b 24.671(3)
_cell_length_c 35.434(6)
_cell_measurement_temperature 293(2)
_cell_volume 9751(2)
_computing_structure_refinement 'SHELXL-97 (Sheldrick, 1997)'
_computing_structure_solution 'SHELXS-97 (Sheldrick, 1990)'
_diffrn_ambient_temperature 293(2)
_diffrn_measured_fraction_theta_full 0.980
_diffrn_measured_fraction_theta_max 0.980
_diffrn_radiation_monochromator graphite
_diffrn_radiation_source 'fine-focus sealed tube'
_diffrn_radiation_type MoK\a
_diffrn_radiation_wavelength 0.71073
_diffrn_reflns_av_R_equivalents 0.0574
_diffrn_reflns_av_sigmaI/netI 0.1110
_diffrn_reflns_limit_h_max 13
_diffrn_reflns_limit_h_min -1
_diffrn_reflns_limit_k_max 29
_diffrn_reflns_limit_k_min -1
_diffrn_reflns_limit_l_max 42
_diffrn_reflns_limit_l_min -1
_diffrn_reflns_number 8712
_diffrn_reflns_theta_full 25.00
_diffrn_reflns_theta_max 25.00
_diffrn_reflns_theta_min 1.15
_exptl_absorpt_coefficient_mu 2.829
_exptl_absorpt_correction_T_max 0.99340
_exptl_absorpt_correction_T_min 0.76915
_exptl_absorpt_correction_type 'empirical based on psi'
_exptl_absorpt_process_details 'PSI correction'
_exptl_crystal_colour green
_exptl_crystal_density_diffrn 1.474
_exptl_crystal_description plate
_exptl_crystal_F_000 4352
_exptl_crystal_size_max 0.25
_exptl_crystal_size_mid 0.20
_exptl_crystal_size_min 0.08
_refine_diff_density_max 0.930
_refine_diff_density_min -0.733
_refine_diff_density_rms 0.127
_refine_ls_extinction_method none
_refine_ls_goodness_of_fit_ref 1.009
_refine_ls_hydrogen_treatment mixed
_refine_ls_matrix_type full
_refine_ls_number_parameters 532
_refine_ls_number_reflns 8417
_refine_ls_number_restraints 14
_refine_ls_restrained_S_all 1.010
_refine_ls_R_factor_all 0.1430
_refine_ls_R_factor_gt 0.0590
_refine_ls_shift/su_max 0.003
_refine_ls_shift/su_mean 0.000
_refine_ls_structure_factor_coef Fsqd
_refine_ls_weighting_details 'calc w=1/[\s^2^(Fo^2^)+(0.0548P)^2^+0.0000P] where P=(Fo^2^+2Fc^2^)/3'
_refine_ls_weighting_scheme calc
_refine_ls_wR_factor_gt 0.1126
_refine_ls_wR_factor_ref 0.1426
_reflns_number_gt 4404
_reflns_number_total 8417
_reflns_threshold_expression >2sigma(I)
_cod_data_source_file ja0429061si20050118_112343.cif
_cod_data_source_block Compound2
_cod_database_code 4111475

loop_
_symmetry_equiv_pos_as_xyz
'x, y, z'
'-x+1/2, -y, z+1/2'
'-x, y+1/2, -z+1/2'
'x+1/2, -y+1/2, -z'
'-x, -y, -z'
'x-1/2, y, -z-1/2'
'x, -y-1/2, z-1/2'
'-x-1/2, y-1/2, z'

loop_
_atom_site_label
_atom_site_type_symbol
_atom_site_fract_x
_atom_site_fract_y
_atom_site_fract_z
_atom_site_U_iso_or_equiv
_atom_site_adp_type
_atom_site_occupancy
_atom_site_symmetry_multiplicity
_atom_site_calc_flag
_atom_site_refinement_flags
Os1 Os 0.44290(4) 0.183937(16) 0.114605(10) 0.03794(13) Uani 1 1 d .
P1 P 0.4774(3) 0.12340(11) 0.06141(7) 0.0413(7) Uani 1 1 d .
P2 P 0.4558(3) 0.24114(11) 0.17126(7) 0.0404(7) Uani 1 1 d .
Cl1 Cl 0.4910(3) 0.26405(12) 0.07490(8) 0.0562(8) Uani 1 1 d .
Cl2 Cl 0.6576(3) 0.16669(12) 0.12690(8) 0.0566(8) Uani 1 1 d .
C1 C 0.4006(12) 0.0861(5) 0.1742(4) 0.056(3) Uani 1 1 d D
H1 H 0.484(3) 0.081(4) 0.180(3) 0.05(3) Uiso 1 1 d D
C2 C 0.3754(10) 0.1233(4) 0.1487(3) 0.044(3) Uani 1 1 d .
C3 C 0.2795(10) 0.1382(5) 0.1236(3) 0.046(3) Uani 1 1 d .
H3 H 0.240(10) 0.117(4) 0.105(3) 0.06(4) Uiso 1 1 d .
C4 C 0.2748(8) 0.1943(4) 0.1128(3) 0.041(2) Uani 1 1 d .
C11 C 0.3189(14) 0.0488(5) 0.1941(3) 0.063(4) Uani 1 1 d .
C12 C 0.3630(19) 0.0221(6) 0.2251(4) 0.122(7) Uani 1 1 d .
H12A H 0.4428 0.0264 0.2321 0.146 Uiso 1 1 calc R
C13 C 0.2880(19) -0.0114(8) 0.2460(6) 0.133(7) Uani 1 1 d U
H13A H 0.3174 -0.0269 0.2681 0.160 Uiso 1 1 calc R
C14 C 0.171(2) -0.0224(6) 0.2353(5) 0.121(7) Uani 1 1 d .
H14A H 0.1223 -0.0457 0.2490 0.145 Uiso 1 1 calc R
C15 C 0.1325(13) 0.0026(5) 0.2038(4) 0.075(4) Uani 1 1 d .
H15A H 0.0548 -0.0041 0.1954 0.091 Uiso 1 1 calc R
C16 C 0.2043(11) 0.0380(5) 0.1833(4) 0.060(3) Uani 1 1 d .
H16A H 0.1735 0.0546 0.1618 0.072 Uiso 1 1 calc R
C21 C 0.1693(11) 0.2242(5) 0.1022(3) 0.049(3) Uani 1 1 d .
C22 C 0.1766(12) 0.2753(5) 0.0848(3) 0.061(3) Uani 1 1 d .
H22A H 0.2516 0.2912 0.0817 0.074 Uiso 1 1 calc R
C23 C 0.0759(13) 0.3028(5) 0.0719(4) 0.072(4) Uani 1 1 d .
H23A H 0.0839 0.3359 0.0596 0.086 Uiso 1 1 calc R
C24 C -0.0352(14) 0.2807(7) 0.0776(4) 0.087(5) Uani 1 1 d .
H24A H -0.1024 0.2995 0.0693 0.105 Uiso 1 1 calc R
C25 C -0.0510(14) 0.2313(7) 0.0954(4) 0.082(4) Uani 1 1 d .
H25A H -0.1268 0.2166 0.0992 0.098 Uiso 1 1 calc R
C26 C 0.0502(12) 0.2050(5) 0.1072(3) 0.066(3) Uani 1 1 d .
H26A H 0.0404 0.1719 0.1194 0.079 Uiso 1 1 calc R
C31 C 0.3632(11) 0.1262(5) 0.0239(3) 0.053(3) Uani 1 1 d .
C32 C 0.2893(11) 0.1702(4) 0.0205(3) 0.050(3) Uani 1 1 d .
H32A H 0.2966 0.1988 0.0375 0.061 Uiso 1 1 calc R
C33 C 0.2032(12) 0.1728(5) -0.0080(3) 0.064(4) Uani 1 1 d .
H33A H 0.1529 0.2028 -0.0095 0.077 Uiso 1 1 calc R
C34 C 0.1919(12) 0.1318(6) -0.0336(4) 0.072(4) Uani 1 1 d .
H34A H 0.1330 0.1332 -0.0522 0.086 Uiso 1 1 calc R
C35 C 0.2689(15) 0.0886(6) -0.0315(4) 0.102(6) Uani 1 1 d .
H35A H 0.2636 0.0614 -0.0495 0.123 Uiso 1 1 calc R
C36 C 0.3536(14) 0.0844(5) -0.0036(4) 0.091(5) Uani 1 1 d .
H36A H 0.4042 0.0545 -0.0026 0.109 Uiso 1 1 calc R
C41 C 0.6192(10) 0.1279(5) 0.0354(3) 0.048(3) Uani 1 1 d .
C42 C 0.7642(16) 0.0857(7) -0.0062(5) 0.108(6) Uani 1 1 d U
H42A H 0.7906 0.0560 -0.0200 0.130 Uiso 1 1 calc R
C43 C 0.8260(13) 0.1328(7) -0.0081(4) 0.091(5) Uani 1 1 d .
H43A H 0.8961 0.1347 -0.0222 0.109 Uiso 1 1 calc R
C44 C 0.6603(14) 0.0811(6) 0.0162(5) 0.103(6) Uani 1 1 d .
H44A H 0.6199 0.0482 0.0184 0.124 Uiso 1 1 calc R
C45 C 0.7872(11) 0.1766(6) 0.0103(3) 0.062(4) Uani 1 1 d .
H45A H 0.8298 0.2089 0.0085 0.075 Uiso 1 1 calc R
C46 C 0.6828(11) 0.1743(5) 0.0321(3) 0.057(3) Uani 1 1 d .
H46A H 0.6567 0.2053 0.0446 0.069 Uiso 1 1 calc R
C51 C 0.4750(9) 0.0526(4) 0.0775(3) 0.044(3) Uani 1 1 d .
C52 C 0.3736(12) 0.0208(5) 0.0766(4) 0.079(4) Uani 1 1 d .
H52A H 0.3025 0.0345 0.0667 0.095 Uiso 1 1 calc R
C53 C 0.3779(17) -0.0324(6) 0.0906(5) 0.101(6) Uani 1 1 d .
H53A H 0.3105 -0.0544 0.0885 0.121 Uiso 1 1 calc R
C54 C 0.4767(19) -0.0521(6) 0.1070(4) 0.097(6) Uani 1 1 d .
H54A H 0.4793 -0.0876 0.1159 0.116 Uiso 1 1 calc R
C55 C 0.5727(18) -0.0192(6) 0.1104(4) 0.102(6) Uani 1 1 d .
H55A H 0.6407 -0.0316 0.1228 0.123 Uiso 1 1 calc R
C56 C 0.5724(13) 0.0326(5) 0.0957(4) 0.077(4) Uani 1 1 d .
H56A H 0.6402 0.0542 0.0983 0.093 Uiso 1 1 calc R
C61 C 0.5858(9) 0.2869(4) 0.1770(3) 0.045(3) Uani 1 1 d .
C62 C 0.6654(12) 0.2998(5) 0.1484(3) 0.070(4) Uani 1 1 d .
H62A H 0.6560 0.2846 0.1246 0.085 Uiso 1 1 calc R
C63 C 0.7595(14) 0.3355(6) 0.1552(5) 0.099(6) Uani 1 1 d .
H63A H 0.8125 0.3436 0.1358 0.119 Uiso 1 1 calc R
C64 C 0.7753(13) 0.3585(6) 0.1894(5) 0.089(5) Uani 1 1 d .
H64A H 0.8396 0.3818 0.1936 0.107 Uiso 1 1 calc R
C65 C 0.6967(13) 0.3475(6) 0.2178(4) 0.080(4) Uani 1 1 d .
H65A H 0.7055 0.3642 0.2411 0.096 Uiso 1 1 calc R
C66 C 0.6038(11) 0.3115(5) 0.2118(3) 0.065(4) Uani 1 1 d .
H66A H 0.5519 0.3035 0.2316 0.077 Uiso 1 1 calc R
C71 C 0.4642(11) 0.2049(4) 0.2165(3) 0.048(3) Uani 1 1 d .
C72 C 0.5630(12) 0.1710(4) 0.2221(3) 0.060(3) Uani 1 1 d .
H72A H 0.6177 0.1656 0.2027 0.072 Uiso 1 1 calc R
C73 C 0.5800(13) 0.1453(5) 0.2565(3) 0.069(4) Uani 1 1 d .
H73A H 0.6474 0.1237 0.2599 0.083 Uiso 1 1 calc R
C74 C 0.5000(14) 0.1510(6) 0.2856(4) 0.075(4) Uani 1 1 d .
H74A H 0.5109 0.1325 0.3082 0.090 Uiso 1 1 calc R
C75 C 0.4042(13) 0.1844(6) 0.2806(3) 0.079(4) Uani 1 1 d .
H75A H 0.3501 0.1896 0.3002 0.095 Uiso 1 1 calc R
C76 C 0.3862(12) 0.2111(5) 0.2462(3) 0.064(3) Uani 1 1 d .
H76A H 0.3198 0.2335 0.2434 0.077 Uiso 1 1 calc R
C81 C 0.3280(10) 0.2867(5) 0.1756(3) 0.041(3) Uani 1 1 d .
C82 C 0.2158(10) 0.2654(5) 0.1838(3) 0.051(3) Uani 1 1 d .
H82A H 0.2073 0.2283 0.1879 0.062 Uiso 1 1 calc R
C83 C 0.1171(11) 0.2988(6) 0.1859(3) 0.063(4) Uani 1 1 d .
H83A H 0.0431 0.2841 0.1924 0.076 Uiso 1 1 calc R
C84 C 0.1255(12) 0.3527(5) 0.1787(3) 0.063(4) Uani 1 1 d .
H84A H 0.0579 0.3748 0.1794 0.076 Uiso 1 1 calc R
C85 C 0.2353(13) 0.3736(5) 0.1705(3) 0.068(4) Uani 1 1 d .
H85A H 0.2427 0.4106 0.1659 0.081 Uiso 1 1 calc R
C86 C 0.3347(12) 0.3416(5) 0.1688(3) 0.054(3) Uani 1 1 d .
H86A H 0.4084 0.3571 0.1629 0.065 Uiso 1 1 calc R
C91 C 0.6121(13) 0.5289(9) 0.1289(4) 0.196(4) Uiso 1 1 d GD
C92 C 0.5788(15) 0.5686(6) 0.1032(6) 0.196(4) Uiso 1 1 d G
H92A H 0.6040 0.6042 0.1066 0.235 Uiso 1 1 calc R
C93 C 0.5078(15) 0.5552(7) 0.0723(4) 0.196(4) Uiso 1 1 d G
H93A H 0.4854 0.5817 0.0551 0.235 Uiso 1 1 calc R
C94 C 0.4701(13) 0.5020(9) 0.0672(4) 0.196(4) Uiso 1 1 d G
H94A H 0.4226 0.4929 0.0466 0.235 Uiso 1 1 calc R
C95 C 0.5035(15) 0.4622(6) 0.0930(6) 0.196(4) Uiso 1 1 d G
H95A H 0.4783 0.4266 0.0896 0.235 Uiso 1 1 calc R
C96 C 0.5745(16) 0.4757(8) 0.1238(4) 0.196(4) Uiso 1 1 d G
H96A H 0.5968 0.4491 0.1411 0.235 Uiso 1 1 calc R
C97 C 0.6813(18) 0.5360(9) 0.1628(5) 0.196(4) Uiso 1 1 d D
H97A H 0.7055 0.5733 0.1650 0.294 Uiso 1 1 calc R
H97B H 0.7511 0.5133 0.1619 0.294 Uiso 1 1 calc R
H97C H 0.6335 0.5263 0.1843 0.294 Uiso 1 1 calc R

loop_
_atom_site_aniso_label
_atom_site_aniso_U_11
_atom_site_aniso_U_22
_atom_site_aniso_U_33
_atom_site_aniso_U_23
_atom_site_aniso_U_13
_atom_site_aniso_U_12
Os1 0.0381(2) 0.0380(2) 0.03771(19) 0.0004(2) 0.0001(2) -0.0026(3)
P1 0.0410(19) 0.0415(16) 0.0415(14) -0.0025(13) -0.0012(13) -0.0008(14)
P2 0.0405(17) 0.0433(15) 0.0374(13) 0.0000(11) -0.0017(14) -0.0030(16)
Cl1 0.0589(19) 0.0460(16) 0.0637(17) 0.0103(14) 0.0093(16) -0.0032(15)
Cl2 0.0415(17) 0.069(2) 0.0595(17) -0.0110(14) -0.0065(14) -0.0003(15)
C1 0.048(8) 0.052(8) 0.067(8) -0.006(6) 0.002(7) -0.015(7)
C2 0.045(7) 0.035(6) 0.053(6) -0.007(5) 0.001(6) -0.004(6)
C3 0.034(7) 0.056(7) 0.048(7) -0.002(6) 0.007(5) -0.008(6)
C4 0.032(6) 0.052(7) 0.038(5) 0.007(6) -0.005(5) -0.002(5)
C11 0.100(12) 0.039(7) 0.050(7) 0.004(6) 0.003(8) -0.007(8)
C12 0.173(19) 0.093(12) 0.099(12) 0.056(10) -0.030(13) -0.055(13)
C13 0.135(11) 0.127(10) 0.136(10) 0.029(8) -0.024(9) -0.016(9)
C14 0.20(2) 0.083(12) 0.083(11) 0.032(9) 0.032(14) -0.014(14)
C15 0.076(10) 0.068(9) 0.083(10) -0.008(8) 0.022(9) 0.000(9)
C16 0.042(8) 0.065(9) 0.073(8) 0.005(7) 0.014(7) 0.007(7)
C21 0.048(8) 0.059(8) 0.041(6) -0.005(5) 0.000(6) -0.006(7)
C22 0.064(9) 0.067(9) 0.053(7) 0.005(6) 0.001(7) 0.010(8)
C23 0.076(11) 0.071(10) 0.068(8) 0.001(7) -0.003(8) 0.023(9)
C24 0.068(12) 0.113(14) 0.080(10) -0.007(10) -0.010(9) 0.035(11)
C25 0.053(9) 0.114(13) 0.080(9) -0.003(9) -0.023(9) 0.014(11)
C26 0.054(8) 0.075(8) 0.069(8) 0.008(6) -0.003(8) -0.023(8)
C31 0.059(8) 0.056(7) 0.043(6) -0.006(6) -0.011(6) 0.004(7)
C32 0.076(9) 0.045(8) 0.031(6) 0.000(5) -0.005(6) 0.009(6)
C33 0.073(9) 0.060(9) 0.059(7) 0.002(6) -0.021(7) 0.015(7)
C34 0.065(9) 0.088(10) 0.063(8) -0.004(8) -0.033(7) -0.001(9)
C35 0.113(14) 0.094(12) 0.101(11) -0.043(10) -0.057(11) 0.021(11)
C36 0.103(12) 0.071(10) 0.100(11) -0.041(9) -0.052(10) 0.033(9)
C41 0.053(7) 0.054(7) 0.039(6) -0.008(5) -0.004(6) -0.005(6)
C42 0.103(9) 0.104(9) 0.118(9) -0.020(8) 0.037(8) -0.004(8)
C43 0.061(10) 0.110(13) 0.101(11) -0.022(11) 0.020(9) -0.001(10)
C44 0.093(12) 0.070(10) 0.146(14) -0.051(10) 0.059(11) -0.035(9)
C45 0.064(9) 0.076(10) 0.047(6) 0.004(7) 0.006(6) -0.008(8)
C46 0.057(8) 0.054(8) 0.062(7) -0.009(6) 0.015(6) -0.008(7)
C51 0.040(7) 0.045(6) 0.045(6) -0.009(5) -0.001(5) 0.001(5)
C52 0.048(9) 0.064(9) 0.126(12) -0.006(9) 0.012(9) -0.018(8)
C53 0.106(14) 0.038(9) 0.158(16) 0.006(9) 0.039(13) -0.019(9)
C54 0.162(19) 0.048(9) 0.080(10) -0.001(8) 0.008(12) -0.004(12)
C55 0.161(18) 0.056(9) 0.090(10) 0.005(8) -0.028(13) 0.008(11)
C56 0.080(11) 0.044(7) 0.109(10) 0.020(7) -0.030(9) -0.001(8)
C61 0.033(7) 0.046(7) 0.058(7) 0.002(6) 0.004(5) -0.002(5)
C62 0.075(10) 0.074(9) 0.063(8) -0.028(7) 0.019(7) -0.015(8)
C63 0.083(11) 0.099(12) 0.115(12) -0.051(10) 0.023(10) -0.061(10)
C64 0.063(10) 0.101(12) 0.104(12) -0.044(10) -0.005(9) -0.032(9)
C65 0.092(12) 0.079(10) 0.070(9) -0.020(8) -0.001(9) -0.024(10)
C66 0.087(9) 0.065(8) 0.041(6) -0.003(6) 0.007(6) -0.034(8)
C71 0.060(8) 0.040(6) 0.043(6) 0.004(5) -0.009(6) -0.009(6)
C72 0.070(9) 0.067(8) 0.044(6) -0.002(5) -0.003(7) 0.010(8)
C73 0.086(11) 0.057(7) 0.063(8) 0.000(6) -0.015(8) 0.006(8)
C74 0.089(10) 0.087(11) 0.050(7) 0.025(8) -0.010(8) -0.014(9)
C75 0.096(11) 0.097(11) 0.045(7) 0.009(8) 0.000(7) -0.019(11)
C76 0.058(8) 0.078(8) 0.057(7) 0.008(7) -0.015(7) 0.005(7)
C81 0.038(7) 0.055(8) 0.031(5) -0.004(5) 0.004(5) -0.005(6)
C82 0.048(8) 0.053(7) 0.053(7) -0.011(6) 0.003(6) -0.005(7)
C83 0.041(7) 0.105(12) 0.042(6) -0.001(7) -0.001(6) 0.010(8)
C84 0.059(9) 0.063(9) 0.068(8) -0.001(7) -0.005(7) 0.046(8)
C85 0.077(10) 0.058(8) 0.068(9) -0.001(7) -0.002(8) 0.010(9)
C86 0.053(9) 0.043(7) 0.067(8) -0.004(6) 0.002(7) -0.008(7)

loop_
_atom_type_symbol
_atom_type_description
_atom_type_scat_dispersion_real
_atom_type_scat_dispersion_imag
_atom_type_scat_source
C C 0.0033 0.0016 'International Tables Vol C Tables 4.2.6.8 and 6.1.1.4'
H H 0.0000 0.0000 'International Tables Vol C Tables 4.2.6.8 and 6.1.1.4'
P P 0.1023 0.0942 'International Tables Vol C Tables 4.2.6.8 and 6.1.1.4'
Cl Cl 0.1484 0.1585 'International Tables Vol C Tables 4.2.6.8 and 6.1.1.4'
Os Os -1.2165 7.6030 'International Tables Vol C Tables 4.2.6.8 and 6.1.1.4'

loop_
_geom_angle_atom_site_label_1
_geom_angle_atom_site_label_2
_geom_angle_atom_site_label_3
_geom_angle
C4 Os1 C2 75.9(4)
C4 Os1 C3 40.7(4)
C2 Os1 C3 39.7(4)
C4 Os1 P1 102.3(3)
C2 Os1 P1 93.8(3)
C3 Os1 P1 85.8(3)
C4 Os1 P2 90.4(3)
C2 Os1 P2 87.7(3)
C3 Os1 P2 103.2(3)
P1 Os1 P2 167.13(10)
C4 Os1 Cl2 171.4(3)
C2 Os1 Cl2 97.2(3)
C3 Os1 Cl2 134.4(3)
P1 Os1 Cl2 82.97(9)
P2 Os1 Cl2 84.15(10)
C4 Os1 Cl1 95.0(3)
C2 Os1 Cl1 170.5(3)
C3 Os1 Cl1 132.8(3)
P1 Os1 Cl1 90.88(10)
P2 Os1 Cl1 89.61(10)
Cl2 Os1 Cl1 91.58(10)
C41 P1 C51 103.0(5)
C41 P1 C31 103.4(5)
C51 P1 C31 104.5(5)
C41 P1 Os1 119.2(4)
C51 P1 Os1 109.9(3)
C31 P1 Os1 115.2(4)
C81 P2 C71 105.4(5)
C81 P2 C61 103.1(5)
C71 P2 C61 99.2(5)
C81 P2 Os1 112.2(3)
C71 P2 Os1 115.9(3)
C61 P2 Os1 119.1(4)
C2 C1 C11 129.1(12)
C1 C2 C3 139.5(11)
C1 C2 Os1 145.9(10)
C3 C2 Os1 73.9(6)
C4 C3 C2 115.9(10)
C4 C3 Os1 59.3(5)
C2 C3 Os1 66.4(6)
C3 C4 C21 126.4(9)
C3 C4 Os1 79.9(6)
C21 C4 Os1 152.6(8)
C16 C11 C12 117.9(14)
C16 C11 C1 124.6(12)
C12 C11 C1 117.4(14)
C11 C12 C13 119.7(19)
C14 C13 C12 122(2)
C15 C14 C13 116.1(18)
C14 C15 C16 122.4(16)
C11 C16 C15 121.1(13)
C22 C21 C26 114.0(12)
C22 C21 C4 121.8(11)
C26 C21 C4 124.1(11)
C23 C22 C21 122.4(13)
C24 C23 C22 119.2(13)
C23 C24 C25 122.2(15)
C26 C25 C24 116.9(15)
C25 C26 C21 125.2(13)
C32 C31 C36 118.1(11)
C32 C31 P1 120.6(8)
C36 C31 P1 121.2(9)
C31 C32 C33 120.9(10)
C34 C33 C32 120.8(12)
C33 C34 C35 118.8(12)
C34 C35 C36 122.0(13)
C35 C36 C31 119.3(13)
C46 C41 C44 118.6(11)
C46 C41 P1 123.2(9)
C44 C41 P1 118.1(9)
C43 C42 C44 121.1(16)
C45 C43 C42 120.5(15)
C42 C44 C41 118.1(14)
C43 C45 C46 120.5(13)
C41 C46 C45 121.2(12)
C56 C51 C52 117.5(11)
C56 C51 P1 118.8(9)
C52 C51 P1 123.1(9)
C51 C52 C53 119.8(14)
C54 C53 C52 121.4(16)
C53 C54 C55 118.2(15)
C54 C55 C56 121.6(17)
C51 C56 C55 121.2(15)
C62 C61 C66 117.2(10)
C62 C61 P2 124.2(9)
C66 C61 P2 118.6(9)
C61 C62 C63 120.2(12)
C64 C63 C62 121.4(14)
C63 C64 C65 119.6(14)
C64 C65 C66 119.9(13)
C65 C66 C61 121.7(11)
C76 C71 C72 117.1(10)
C76 C71 P2 125.6(9)
C72 C71 P2 117.1(8)
C73 C72 C71 120.5(12)
C74 C73 C72 121.7(13)
C75 C74 C73 118.3(12)
C74 C75 C76 120.8(13)
C71 C76 C75 121.6(12)
C86 C81 C82 117.3(12)
C86 C81 P2 123.3(10)
C82 C81 P2 119.3(9)
C83 C82 C81 120.4(11)
C84 C83 C82 121.4(13)
C83 C84 C85 118.3(12)
C84 C85 C86 121.4(12)
C85 C86 C81 121.2(13)
C92 C91 C96 120.0
C92 C91 C97 127(2)
C96 C91 C97 113(2)
C91 C92 C93 120.0
C94 C93 C92 120.0
C93 C94 C95 120.0
C96 C95 C94 120.0
C95 C96 C91 120.0

loop_
_geom_bond_atom_site_label_1
_geom_bond_atom_site_label_2
_geom_bond_distance
Os1 C4 1.894(9)
Os1 C2 2.067(11)
Os1 C3 2.167(11)
Os1 P1 2.435(3)
Os1 P2 2.458(3)
Os1 Cl2 2.471(3)
Os1 Cl1 2.485(3)
P1 C41 1.833(12)
P1 C51 1.838(11)
P1 C31 1.843(11)
P2 C81 1.821(12)
P2 C71 1.838(10)
P2 C61 1.850(11)
C1 C2 1.316(16)
C1 C11 1.475(16)
C2 C3 1.441(15)
C3 C4 1.437(15)
C4 C21 1.439(14)
C11 C16 1.360(16)
C11 C12 1.373(17)
C12 C13 1.39(2)
C13 C14 1.38(2)
C14 C15 1.346(19)
C15 C16 1.391(16)
C21 C22 1.407(15)
C21 C26 1.420(15)
C22 C23 1.389(16)
C23 C24 1.370(18)
C24 C25 1.383(19)
C25 C26 1.367(17)
C31 C32 1.368(14)
C31 C36 1.422(15)
C32 C33 1.396(14)
C33 C34 1.365(16)
C34 C35 1.371(17)
C35 C36 1.371(17)
C41 C46 1.352(14)
C41 C44 1.416(16)
C42 C43 1.353(19)
C42 C44 1.410(19)
C43 C45 1.333(17)
C45 C46 1.400(15)
C51 C56 1.355(15)
C51 C52 1.378(15)
C52 C53 1.404(18)
C53 C54 1.34(2)
C54 C55 1.35(2)
C55 C56 1.380(17)
C61 C62 1.385(14)
C61 C66 1.387(14)
C62 C63 1.390(16)
C63 C64 1.351(18)
C64 C65 1.360(18)
C65 C66 1.382(16)
C71 C76 1.374(15)
C71 C72 1.398(15)
C72 C73 1.386(15)
C73 C74 1.371(17)
C74 C75 1.362(18)
C75 C76 1.398(16)
C81 C86 1.378(14)
C81 C82 1.388(14)
C82 C83 1.377(15)
C83 C84 1.359(17)
C84 C85 1.361(17)
C85 C86 1.363(16)
C91 C92 1.3900
C91 C96 1.3900
C91 C97 1.439(9)
C92 C93 1.3900
C93 C94 1.3900
C94 C95 1.3900
C95 C96 1.3900
